data_4510729
loop_
_publ_author_name
'Zhang, Xin'
'Hou, Lei'
'Liu, Bo'
'Cui, Lin'
'Wang, Yao-Yu'
'Wu, Biao'

_publ_section_title
;
 Syntheses, Structures, and Luminescent Properties of Six New Zinc(II)
 Coordination Polymers Constructed by Flexible Tetracarboxylate and
 Various Pyridine Ligands
;
_journal_issue 7
_journal_name_full 'Crystal Growth &amp; Design'
_journal_page_first 3177
_journal_paper_doi 10.1021/cg400579w
_journal_volume 13
_journal_year 2013
_chemical_formula_sum 'C29 H24 N3 O10 Zn2'
_chemical_formula_weight 705.25
_chemical_name_systematic
; 
 ? 
;
_space_group_IT_number 14
_symmetry_cell_setting monoclinic
_symmetry_space_group_name_Hall '-P 2ybc'
_symmetry_space_group_name_H-M 'P 1 21/c 1'
_atom_sites_solution_hydrogens geom
_atom_sites_solution_primary direct
_atom_sites_solution_secondary difmap
_audit_creation_method SHELXL-97
_cell_angle_alpha 90.00
_cell_angle_beta 103.735(3)
_cell_angle_gamma 90.00
_cell_formula_units_Z 4
_cell_length_a 20.504(4)
_cell_length_b 9.5776(17)
_cell_length_c 19.444(4)
_cell_measurement_temperature 296(2)
_cell_volume 3709.2(12)
_computing_structure_refinement 'SHELXL-97 (Sheldrick, 1997)'
_computing_structure_solution 'SHELXS-97 (Sheldrick, 1990)'
_diffrn_ambient_temperature 296(2)
_diffrn_measured_fraction_theta_full 0.995
_diffrn_measured_fraction_theta_max 0.995
_diffrn_radiation_monochromator graphite
_diffrn_radiation_source 'fine-focus sealed tube'
_diffrn_radiation_type MoK\a
_diffrn_radiation_wavelength 0.71073
_diffrn_reflns_av_R_equivalents 0.0586
_diffrn_reflns_av_sigmaI/netI 0.0822
_diffrn_reflns_limit_h_max 25
_diffrn_reflns_limit_h_min -21
_diffrn_reflns_limit_k_max 11
_diffrn_reflns_limit_k_min -10
_diffrn_reflns_limit_l_max 23
_diffrn_reflns_limit_l_min -23
_diffrn_reflns_number 19306
_diffrn_reflns_theta_full 25.99
_diffrn_reflns_theta_max 25.99
_diffrn_reflns_theta_min 2.04
_exptl_absorpt_coefficient_mu 1.343
_exptl_absorpt_correction_T_max 0.764
_exptl_absorpt_correction_T_min 0.722
_exptl_absorpt_correction_type multi-scan
_exptl_absorpt_process_details sadabs
_exptl_crystal_colour yellow
_exptl_crystal_density_diffrn 1.263
_exptl_crystal_density_method 'not measured'
_exptl_crystal_description sheet
_exptl_crystal_F_000 1436
_exptl_crystal_size_max 0.25
_exptl_crystal_size_mid 0.25
_exptl_crystal_size_min 0.20
_platon_squeeze_details
;
;
_refine_diff_density_max 0.755
_refine_diff_density_min -0.601
_refine_diff_density_rms 0.109
_refine_ls_extinction_method none
_refine_ls_goodness_of_fit_ref 1.000
_refine_ls_hydrogen_treatment constr
_refine_ls_matrix_type full
_refine_ls_number_parameters 398
_refine_ls_number_reflns 7250
_refine_ls_number_restraints 18
_refine_ls_restrained_S_all 1.001
_refine_ls_R_factor_all 0.1043
_refine_ls_R_factor_gt 0.0716
_refine_ls_shift/su_max 0.001
_refine_ls_shift/su_mean 0.000
_refine_ls_structure_factor_coef Fsqd
_refine_ls_weighting_details 'calc w=1/[\s^2^(Fo^2^)+(0.1468P)^2^+0.0000P] where P=(Fo^2^+2Fc^2^)/3'
_refine_ls_weighting_scheme calc
_refine_ls_wR_factor_gt 0.2058
_refine_ls_wR_factor_ref 0.2325
_reflns_number_gt 4463
_reflns_number_total 7250
_reflns_threshold_expression >2sigma(I)
_cod_data_source_file cg400579w_si_002.cif
_cod_data_source_block complex-5
_cod_depositor_comments
;
The following automatic conversions were performed:

'_symmetry_cell_setting' value 'Monoclinic' changed to 'monoclinic'
according to
/usr/data/users/saulius/automatic-downloads/retrospective/ACS/lib/dictionaries/cif_core.dic
dictionary named 'cif_core.dic' version 2.4.2 from 2011-04-26.

Automatic conversion script
Id: cif_fix_values 2281 2013-09-26 08:29:07Z andrius 
;
_cod_original_sg_symbol_H-M P2(1)/c
_cod_database_code 4510729

loop_
_symmetry_equiv_pos_as_xyz
'x, y, z'
'-x, y+1/2, -z+1/2'
'-x, -y, -z'
'x, -y-1/2, z-1/2'

loop_
_atom_site_label
_atom_site_type_symbol
_atom_site_fract_x
_atom_site_fract_y
_atom_site_fract_z
_atom_site_U_iso_or_equiv
_atom_site_adp_type
_atom_site_occupancy
_atom_site_symmetry_multiplicity
_atom_site_calc_flag
_atom_site_refinement_flags
Zn1 Zn 0.59911(3) 0.91573(6) 0.78959(3) 0.0422(2) Uani 1 1 d .
Zn2 Zn 0.75696(9) 0.98084(19) 0.93870(8) 0.0570(5) Uani 0.40 1 d P
Zn2' Zn 0.71863(5) 0.86299(10) 0.92754(5) 0.0402(3) Uani 0.60 1 d P
N1 N 0.5579(2) 0.9438(4) 0.6843(2) 0.0365(9) Uani 1 1 d .
C3 C 0.5129(2) 0.9894(5) 0.5387(2) 0.0338(10) Uani 1 1 d .
C4 C 0.5258(3) 1.0980(5) 0.5861(3) 0.0471(13) Uani 1 1 d .
H4A H 0.5183 1.1893 0.5698 0.057 Uiso 1 1 calc R
C5 C 0.5494(3) 1.0732(5) 0.6571(3) 0.0456(13) Uani 1 1 d .
H5A H 0.5600 1.1490 0.6876 0.055 Uiso 1 1 calc R
C2 C 0.5205(3) 0.8552(6) 0.5678(3) 0.0581(16) Uani 1 1 d .
H2A H 0.5086 0.7775 0.5388 0.070 Uiso 1 1 calc R
C1 C 0.5451(3) 0.8387(5) 0.6384(3) 0.0528(15) Uani 1 1 d .
H1A H 0.5537 0.7484 0.6558 0.063 Uiso 1 1 calc R
C6 C 1.3880(3) 0.3484(6) 1.1587(4) 0.0609(18) Uani 1 1 d .
C7 C 0.7639(6) 0.6568(10) 0.5633(4) 0.104(3) Uani 1 1 d .
C8 C 0.7477(3) 0.8325(8) 0.7958(3) 0.0666(18) Uani 1 1 d .
C10 C 0.7608(3) 0.7382(6) 0.6814(3) 0.0615(17) Uani 1 1 d .
H10A H 0.7143 0.7369 0.6663 0.074 Uiso 1 1 calc R
C9 C 0.7911(3) 0.7811(7) 0.7501(3) 0.0556(16) Uani 1 1 d .
C11 C 0.7988(4) 0.6983(8) 0.6362(3) 0.075(2) Uani 1 1 d .
C13 C 0.8994(4) 0.7343(10) 0.7284(4) 0.087(3) Uani 1 1 d .
C12 C 0.8681(4) 0.6997(9) 0.6589(4) 0.090(3) Uani 1 1 d .
H12A H 0.8941 0.6772 0.6272 0.108 Uiso 1 1 calc R
C14 C 0.8592(3) 0.7738(9) 0.7741(3) 0.081(2) Uani 1 1 d .
H14A H 0.8790 0.7951 0.8211 0.097 Uiso 1 1 calc R
C18 C 1.3711(3) 0.6026(5) 1.1378(3) 0.0452(13) Uani 1 1 d .
H18A H 1.3874 0.6187 1.1860 0.054 Uiso 1 1 calc R
C17 C 1.3503(3) 0.7126(5) 1.0919(3) 0.0453(13) Uani 1 1 d .
C22 C 1.3285(3) 0.6903(5) 1.0202(3) 0.0472(13) Uani 1 1 d .
H22A H 1.3138 0.7658 0.9905 0.057 Uiso 1 1 calc R
C19 C 1.3673(3) 0.4696(5) 1.1114(4) 0.0549(16) Uani 1 1 d .
C16 C 1.3515(4) 0.8584(5) 1.1178(3) 0.0568(16) Uani 1 1 d .
C20 C 1.3477(3) 0.4471(5) 1.0378(4) 0.0569(16) Uani 1 1 d .
H20A H 1.3482 0.3568 1.0203 0.068 Uiso 1 1 calc R
C21 C 1.3279(3) 0.5566(6) 0.9908(3) 0.0553(16) Uani 1 1 d .
N3 N 1.3105(3) 0.5313(6) 0.9190(3) 0.0713(16) Uani 1 1 d .
H3B H 1.3136 0.4468 0.9052 0.086 Uiso 1 1 calc R
O7 O 1.3852(3) 0.8863(4) 1.1776(2) 0.0692(13) Uani 1 1 d .
O1 O 0.6924(2) 0.8792(6) 0.7661(2) 0.0752(14) Uani 1 1 d .
O5 O 1.3779(3) 0.2255(4) 1.1316(3) 0.0865(17) Uani 1 1 d .
O2 O 0.7720(2) 0.8247(7) 0.8621(2) 0.0951(19) Uani 1 1 d .
O6 O 1.4125(3) 0.3641(5) 1.2212(4) 0.098(2) Uani 1 1 d .
O4 O 0.7039(4) 0.6542(8) 0.5445(3) 0.141(3) Uani 1 1 d .
O8 O 1.3161(3) 0.9476(4) 1.0773(2) 0.0904(18) Uani 1 1 d .
O3 O 0.8014(5) 0.6397(12) 0.5202(4) 0.194(4) Uani 1 1 d .
N2 N 0.9680(3) 0.7215(12) 0.7498(4) 0.143(4) Uani 1 1 d .
H2B H 0.9896 0.6826 0.7221 0.171 Uiso 1 1 calc R
C24 C 1.2157(3) 0.6700(7) 0.8537(4) 0.086(3) Uani 1 1 d D
C23 C 1.2881(3) 0.6323(9) 0.8667(4) 0.080(2) Uani 1 1 d .
H23A H 1.2968 0.5987 0.8226 0.096 Uiso 1 1 calc R
H23B H 1.3145 0.7163 0.8798 0.096 Uiso 1 1 calc R
C15 C 1.0023(5) 0.7694(15) 0.8143(9) 0.191(7) Uani 1 1 d .
H15A H 0.9864 0.7234 0.8516 0.229 Uiso 1 1 calc R
H15B H 0.9954 0.8691 0.8177 0.229 Uiso 1 1 calc R
C29 C 1.1666(4) 0.5716(10) 0.8531(8) 0.166(4) Uani 1 1 d DU
H29A H 1.1798 0.4802 0.8653 0.200 Uiso 1 1 calc R
C25 C 1.1947(4) 0.8049(10) 0.8368(8) 0.169(6) Uani 1 1 d D
H25A H 1.2258 0.8738 0.8335 0.202 Uiso 1 1 calc R
C28 C 1.0979(4) 0.6016(10) 0.8353(9) 0.178(4) Uani 1 1 d DU
H28A H 1.0662 0.5310 0.8322 0.214 Uiso 1 1 calc R
C27 C 1.0788(4) 0.7378(9) 0.8227(9) 0.179(4) Uani 1 1 d DU
C26 C 1.1273(2) 0.8377(4) 0.8247(3) 0.202(8) Uani 1 1 d D
H26A H 1.1143 0.9306 0.8177 0.243 Uiso 1 1 calc R
O1W O 0.4986(2) 0.9286(4) 0.8116(3) 0.0851(15) Uani 1 1 d R
H1WA H 0.4813 1.0075 0.7978 0.128 Uiso 1 1 d R
H1WB H 0.5021 0.9197 0.8558 0.128 Uiso 1 1 d R
O2W O 0.8149(9) 1.1757(19) 0.9336(10) 0.340(9) Uiso 1 1 d .
H2WA H 0.7982 1.2298 0.8944 0.510 Uiso 1 1 d R
H2WB H 0.8579 1.1634 0.9263 0.510 Uiso 1 1 d R

loop_
_atom_site_aniso_label
_atom_site_aniso_U_11
_atom_site_aniso_U_22
_atom_site_aniso_U_33
_atom_site_aniso_U_23
_atom_site_aniso_U_13
_atom_site_aniso_U_12
Zn1 0.0591(4) 0.0316(3) 0.0279(3) -0.0010(2) -0.0052(3) 0.0052(3)
Zn2 0.0751(12) 0.0612(11) 0.0310(8) -0.0024(7) 0.0052(7) 0.0060(10)
Zn2' 0.0558(6) 0.0299(5) 0.0303(5) 0.0026(4) 0.0007(4) 0.0061(5)
N1 0.037(2) 0.038(2) 0.029(2) -0.0028(16) -0.0024(16) 0.0062(18)
C3 0.041(3) 0.034(3) 0.025(2) 0.0025(18) 0.0027(19) 0.006(2)
C4 0.070(4) 0.033(3) 0.033(3) 0.002(2) 0.002(2) 0.004(2)
C5 0.065(4) 0.030(3) 0.034(3) -0.004(2) -0.005(2) 0.010(2)
C2 0.101(5) 0.031(3) 0.031(3) -0.001(2) -0.006(3) 0.004(3)
C1 0.091(4) 0.029(3) 0.031(3) 0.000(2) 0.000(3) 0.012(3)
C6 0.039(3) 0.032(3) 0.112(6) 0.028(3) 0.019(3) 0.010(3)
C7 0.158(9) 0.091(6) 0.046(5) -0.017(4) -0.012(5) 0.016(6)
C8 0.064(4) 0.094(5) 0.039(3) 0.017(3) 0.008(3) 0.017(4)
C10 0.065(4) 0.057(4) 0.050(3) 0.006(3) -0.014(3) 0.007(3)
C9 0.049(3) 0.082(4) 0.030(3) 0.003(3) -0.002(2) 0.023(3)
C11 0.096(6) 0.074(5) 0.044(4) -0.002(3) -0.007(4) 0.026(4)
C13 0.064(4) 0.138(8) 0.050(4) -0.020(4) -0.003(3) 0.040(5)
C12 0.091(6) 0.134(7) 0.045(4) -0.025(4) 0.019(4) 0.036(5)
C14 0.058(4) 0.140(7) 0.033(3) -0.019(4) -0.010(3) 0.042(4)
C18 0.056(3) 0.025(3) 0.048(3) 0.005(2) 0.001(2) 0.001(2)
C17 0.059(3) 0.028(3) 0.041(3) 0.001(2) -0.005(2) 0.007(2)
C22 0.058(3) 0.031(3) 0.048(3) -0.005(2) 0.003(2) 0.011(2)
C19 0.040(3) 0.024(3) 0.094(5) 0.015(3) 0.000(3) -0.001(2)
C16 0.110(5) 0.026(3) 0.036(3) -0.001(2) 0.022(3) -0.017(3)
C20 0.039(3) 0.028(3) 0.097(5) -0.021(3) 0.002(3) 0.001(2)
C21 0.044(3) 0.040(3) 0.070(4) -0.023(3) -0.010(3) 0.010(2)
N3 0.063(3) 0.076(4) 0.065(3) -0.039(3) -0.005(3) 0.017(3)
O7 0.112(4) 0.036(2) 0.048(2) -0.0068(18) -0.003(2) -0.017(2)
O1 0.043(2) 0.130(4) 0.054(3) 0.035(3) 0.013(2) 0.031(3)
O5 0.112(4) 0.029(2) 0.143(5) 0.025(3) 0.080(4) 0.013(2)
O2 0.076(3) 0.163(5) 0.041(2) 0.012(3) 0.004(2) 0.069(3)
O6 0.082(4) 0.058(3) 0.135(5) 0.061(3) -0.012(3) -0.011(3)
O4 0.169(7) 0.122(6) 0.083(4) -0.047(4) -0.067(5) 0.056(5)
O8 0.192(6) 0.030(2) 0.047(2) 0.0060(18) 0.024(3) 0.035(3)
O3 0.211(9) 0.313(13) 0.059(4) -0.081(6) 0.031(5) -0.054(8)
N2 0.061(4) 0.283(13) 0.074(4) -0.051(6) -0.002(4) 0.066(6)
C24 0.061(4) 0.076(5) 0.098(6) -0.040(4) -0.026(4) 0.021(4)
C23 0.070(5) 0.100(6) 0.056(4) -0.032(4) -0.016(3) 0.022(4)
C15 0.065(6) 0.212(15) 0.263(18) -0.099(13) -0.025(8) 0.033(8)
C29 0.062(5) 0.091(6) 0.327(12) -0.027(7) 0.009(6) 0.021(5)
C25 0.089(7) 0.098(8) 0.284(17) -0.004(9) -0.023(9) 0.019(6)
C28 0.071(5) 0.102(6) 0.333(11) -0.031(7) -0.010(6) 0.026(4)
C27 0.068(5) 0.108(6) 0.328(12) -0.033(7) -0.021(7) 0.027(5)
C26 0.076(7) 0.113(10) 0.38(2) 0.014(12) -0.016(11) 0.044(7)
O1W 0.116(4) 0.072(3) 0.076(3) -0.004(2) 0.038(3) 0.000(3)

loop_
_atom_type_symbol
_atom_type_description
_atom_type_scat_dispersion_real
_atom_type_scat_dispersion_imag
_atom_type_scat_source
C C 0.0033 0.0016 'International Tables Vol C Tables 4.2.6.8 and 6.1.1.4'
H H 0.0000 0.0000 'International Tables Vol C Tables 4.2.6.8 and 6.1.1.4'
N N 0.0061 0.0033 'International Tables Vol C Tables 4.2.6.8 and 6.1.1.4'
O O 0.0106 0.0060 'International Tables Vol C Tables 4.2.6.8 and 6.1.1.4'
Zn Zn 0.2839 1.4301 'International Tables Vol C Tables 4.2.6.8 and 6.1.1.4'

loop_
_geom_angle_atom_site_label_1
_geom_angle_atom_site_label_2
_geom_angle_atom_site_label_3
_geom_angle
_geom_angle_site_symmetry_1
_geom_angle_site_symmetry_3
O7 Zn1 O5 113.8(2) 3_777 3_767
O7 Zn1 N1 101.04(16) 3_777 .
O5 Zn1 N1 145.0(2) 3_767 .
O7 Zn1 O1 98.1(2) 3_777 .
O5 Zn1 O1 89.57(18) 3_767 .
N1 Zn1 O1 89.17(16) . .
O7 Zn1 O1W 88.39(19) 3_777 .
O5 Zn1 O1W 87.20(19) 3_767 .
N1 Zn1 O1W 90.21(18) . .
O1 Zn1 O1W 173.45(19) . .
Zn2' Zn2 O8 81.2(2) . 3_777
Zn2' Zn2 O3 77.6(4) . 4_576
O8 Zn2 O3 128.9(3) 3_777 4_576
Zn2' Zn2 O2 59.61(18) . .
O8 Zn2 O2 115.8(2) 3_777 .
O3 Zn2 O2 91.9(3) 4_576 .
Zn2' Zn2 O2W 168.6(5) . .
O8 Zn2 O2W 96.7(5) 3_777 .
O3 Zn2 O2W 111.8(6) 4_576 .
O2 Zn2 O2W 112.3(5) . .
Zn2 Zn2' O2 82.2(2) . .
Zn2 Zn2' O8 54.9(2) . 3_777
O2 Zn2' O8 114.2(2) . 3_777
Zn2 Zn2' O3 64.4(3) . 4_576
O2 Zn2' O3 95.3(3) . 4_576
O8 Zn2' O3 104.9(4) 3_777 4_576
Zn2 Zn2' O5 144.34(14) . 3_767
O2 Zn2' O5 99.5(2) . 3_767
O8 Zn2' O5 93.5(2) 3_777 3_767
O3 Zn2' O5 149.1(3) 4_576 3_767
Zn2 Zn2' O4 96.02(18) . 4_576
O2 Zn2' O4 148.6(3) . 4_576
O8 Zn2' O4 89.0(2) 3_777 4_576
O3 Zn2' O4 56.9(3) 4_576 4_576
O5 Zn2' O4 99.8(2) 3_767 4_576
Zn2 Zn2' C7 81.1(2) . 4_576
O2 Zn2' C7 123.0(3) . 4_576
O8 Zn2' C7 99.0(3) 3_777 4_576
O3 Zn2' C7 29.4(3) 4_576 4_576
O5 Zn2' C7 124.2(3) 3_767 4_576
O4 Zn2' C7 27.5(3) 4_576 4_576
C1 N1 C5 116.7(4) . .
C1 N1 Zn1 122.8(3) . .
C5 N1 Zn1 120.1(3) . .
C4 C3 C2 116.1(4) . .
C4 C3 C3 122.8(5) . 3_676
C2 C3 C3 120.9(5) . 3_676
C5 C4 C3 120.7(5) . .
C5 C4 H4A 119.6 . .
C3 C4 H4A 119.6 . .
N1 C5 C4 122.5(4) . .
N1 C5 H5A 118.7 . .
C4 C5 H5A 118.7 . .
C1 C2 C3 119.8(5) . .
C1 C2 H2A 120.1 . .
C3 C2 H2A 120.1 . .
N1 C1 C2 123.9(5) . .
N1 C1 H1A 118.1 . .
C2 C1 H1A 118.1 . .
O6 C6 O5 120.9(6) . .
O6 C6 C19 121.1(6) . .
O5 C6 C19 118.0(7) . .
O4 C7 O3 122.3(8) . .
O4 C7 C11 121.7(10) . .
O3 C7 C11 115.6(10) . .
O4 C7 Zn2' 66.1(5) . 4_575
O3 C7 Zn2' 56.4(5) . 4_575
C11 C7 Zn2' 165.8(8) . 4_575
O1 C8 O2 126.5(6) . .
O1 C8 C9 117.3(5) . .
O2 C8 C9 116.2(5) . .
C11 C10 C9 120.6(6) . .
C11 C10 H10A 119.7 . .
C9 C10 H10A 119.7 . .
C14 C9 C10 119.9(5) . .
C14 C9 C8 121.6(5) . .
C10 C9 C8 118.5(5) . .
C10 C11 C12 119.6(6) . .
C10 C11 C7 118.2(8) . .
C12 C11 C7 122.2(8) . .
N2 C13 C12 118.4(6) . .
N2 C13 C14 123.1(6) . .
C12 C13 C14 118.4(6) . .
C11 C12 C13 120.9(6) . .
C11 C12 H12A 119.6 . .
C13 C12 H12A 119.6 . .
C9 C14 C13 120.4(5) . .
C9 C14 H14A 119.8 . .
C13 C14 H14A 119.8 . .
C19 C18 C17 119.1(5) . .
C19 C18 H18A 120.4 . .
C17 C18 H18A 120.4 . .
C22 C17 C18 120.8(5) . .
C22 C17 C16 117.7(4) . .
C18 C17 C16 121.5(5) . .
C17 C22 C21 121.6(5) . .
C17 C22 H22A 119.2 . .
C21 C22 H22A 119.2 . .
C18 C19 C20 120.1(5) . .
C18 C19 C6 121.0(6) . .
C20 C19 C6 118.8(6) . .
O7 C16 O8 123.4(5) . .
O7 C16 C17 119.0(5) . .
O8 C16 C17 117.6(5) . .
C21 C20 C19 121.5(5) . .
C21 C20 H20A 119.3 . .
C19 C20 H20A 119.3 . .
N3 C21 C20 120.0(5) . .
N3 C21 C22 123.3(6) . .
C20 C21 C22 116.7(5) . .
C21 N3 C23 125.2(5) . .
C21 N3 H3B 117.4 . .
C23 N3 H3B 117.4 . .
C16 O7 Zn1 121.1(4) . 3_777
C8 O1 Zn1 138.3(4) . .
C6 O5 Zn1 108.5(5) . 3_767
C6 O5 Zn2' 127.0(4) . 3_767
Zn1 O5 Zn2' 99.05(18) 3_767 3_767
C8 O2 Zn2' 121.2(4) . .
C8 O2 Zn2 124.6(5) . .
Zn2' O2 Zn2 38.20(11) . .
C7 O4 Zn2' 86.4(7) . 4_575
C16 O8 Zn2 141.0(5) . 3_777
C16 O8 Zn2' 144.0(4) . 3_777
Zn2 O8 Zn2' 43.88(13) 3_777 3_777
C7 O3 Zn2 111.3(7) . 4_575
C7 O3 Zn2' 94.1(7) . 4_575
Zn2 O3 Zn2' 38.00(14) 4_575 4_575
C15 N2 C13 121.1(7) . .
C15 N2 H2B 119.4 . .
C13 N2 H2B 119.4 . .
C25 C24 C29 117.0(8) . .
C25 C24 C23 120.7(7) . .
C29 C24 C23 122.2(7) . .
N3 C23 C24 115.7(7) . .
N3 C23 H23A 108.4 . .
C24 C23 H23A 108.4 . .
N3 C23 H23B 108.4 . .
C24 C23 H23B 108.4 . .
H23A C23 H23B 107.4 . .
N2 C15 C27 108.4(11) . .
N2 C15 H15A 110.0 . .
C27 C15 H15A 110.0 . .
N2 C15 H15B 110.0 . .
C27 C15 H15B 110.0 . .
H15A C15 H15B 108.4 . .
C24 C29 C28 123.6(9) . .
C24 C29 H29A 118.2 . .
C28 C29 H29A 118.2 . .
C24 C25 C26 119.8(8) . .
C24 C25 H25A 120.1 . .
C26 C25 H25A 120.1 . .
C27 C28 C29 117.9(10) . .
C27 C28 H28A 121.0 . .
C29 C28 H28A 121.0 . .
C28 C27 C26 119.1(8) . .
C28 C27 C15 116.0(9) . .
C26 C27 C15 124.6(9) . .
C27 C26 C25 122.3(7) . .
C27 C26 H26A 118.8 . .
C25 C26 H26A 118.8 . .
Zn1 O1W H1WA 109.1 . .
Zn1 O1W H1WB 109.4 . .
H1WA O1W H1WB 109.7 . .
Zn2 O2W H2WA 114.3 . .
Zn2 O2W H2WB 115.8 . .
H2WA O2W H2WB 97.1 . .

loop_
_geom_bond_atom_site_label_1
_geom_bond_atom_site_label_2
_geom_bond_distance
_geom_bond_site_symmetry_2
Zn1 O7 2.002(4) 3_777
Zn1 O5 2.015(5) 3_767
Zn1 N1 2.039(4) .
Zn1 O1 2.098(4) .
Zn1 O1W 2.206(5) .
Zn2 Zn2' 1.363(2) .
Zn2 O8 1.610(6) 3_777
Zn2 O3 1.997(7) 4_576
Zn2 O2 2.184(5) .
Zn2 O2W 2.227(19) .
Zn2' O2 1.901(5) .
Zn2' O8 1.943(4) 3_777
Zn2' O3 2.162(8) 4_576
Zn2' O5 2.208(6) 3_767
Zn2' O4 2.370(7) 4_576
Zn2' C7 2.588(8) 4_576
N1 C1 1.329(6) .
N1 C5 1.342(6) .
C3 C4 1.372(7) .
C3 C2 1.399(7) .
C3 C3 1.485(8) 3_676
C4 C5 1.372(7) .
C4 H4A 0.9300 .
C5 H5A 0.9300 .
C2 C1 1.354(7) .
C2 H2A 0.9300 .
C1 H1A 0.9300 .
C6 O6 1.210(9) .
C6 O5 1.287(8) .
C6 C19 1.479(8) .
C7 O4 1.197(12) .
C7 O3 1.276(13) .
C7 C11 1.483(10) .
C7 Zn2' 2.588(8) 4_575
C8 O1 1.228(7) .
C8 O2 1.269(7) .
C8 C9 1.483(8) .
C10 C11 1.359(9) .
C10 C9 1.395(8) .
C10 H10A 0.9300 .
C9 C14 1.364(8) .
C11 C12 1.385(11) .
C13 N2 1.373(9) .
C13 C12 1.391(9) .
C13 C14 1.400(9) .
C12 H12A 0.9300 .
C14 H14A 0.9300 .
C18 C19 1.368(7) .
C18 C17 1.381(7) .
C18 H18A 0.9300 .
C17 C22 1.377(7) .
C17 C16 1.482(7) .
C22 C21 1.402(7) .
C22 H22A 0.9300 .
C19 C20 1.409(9) .
C16 O7 1.234(7) .
C16 O8 1.266(7) .
C20 C21 1.386(8) .
C20 H20A 0.9300 .
C21 N3 1.379(8) .
N3 C23 1.399(9) .
N3 H3B 0.8600 .
O7 Zn1 2.002(4) 3_777
O5 Zn1 2.015(5) 3_767
O5 Zn2' 2.208(6) 3_767
O4 Zn2' 2.370(7) 4_575
O8 Zn2 1.610(6) 3_777
O8 Zn2' 1.943(4) 3_777
O3 Zn2 1.997(7) 4_575
O3 Zn2' 2.162(8) 4_575
N2 C15 1.365(13) .
N2 H2B 0.8600 .
C24 C25 1.377(8) .
C24 C29 1.378(8) .
C24 C23 1.490(9) .
C23 H23A 0.9700 .
C23 H23B 0.9700 .
C15 C27 1.568(14) .
C15 H15A 0.9700 .
C15 H15B 0.9700 .
C29 C28 1.398(8) .
C29 H29A 0.9300 .
C25 C26 1.383(8) .
C25 H25A 0.9300 .
C28 C27 1.368(8) .
C28 H28A 0.9300 .
C27 C26 1.372(8) .
C26 H26A 0.9300 .
O1W H1WA 0.8499 .
O1W H1WB 0.8500 .
O2W H2WA 0.9187 .
O2W H2WB 0.9333 .

loop_
_platon_squeeze_void_nr
_platon_squeeze_void_average_x
_platon_squeeze_void_average_y
_platon_squeeze_void_average_z
_platon_squeeze_void_volume
_platon_squeeze_void_count_electrons
_platon_squeeze_void_content
1 0.001 -0.119 0.001 561 121 ' '
2 0.350 -0.014 -0.150 561 121 ' '
